data_7101592
loop_
_publ_author_name
'G. Parkin'
'Keliang Pang.'
'Stephanie M. Quan'

_publ_section_title
;
Palladium complexes with Pd-->B dative bonds: Analysis of the bonding
in the palladaboratrane compound [\k4-B(mimBut)3]Pd(PMe3)
;
_journal_issue 48
_journal_name_full 'Chemical Communications'
_journal_paper_doi 10.1039/b611654j
_journal_year 2006
_chemical_formula_sum 'C30 H48 B N6 P Pd S3'
_chemical_formula_weight 737.10
_chemical_name_systematic
;
?
;
_space_group_IT_number 14
_symmetry_cell_setting monoclinic
_symmetry_space_group_name_Hall '-P 2yn'
_symmetry_space_group_name_H-M 'P 1 21/n 1'
_atom_sites_solution_hydrogens geom
_atom_sites_solution_primary direct
_atom_sites_solution_secondary difmap
_audit_creation_method SHELXL-97
_cell_angle_alpha 90.00
_cell_angle_beta 108.513(2)
_cell_angle_gamma 90.00
_cell_formula_units_Z 4
_cell_length_a 13.5495(14)
_cell_length_b 13.3193(13)
_cell_length_c 21.005(2)
_cell_measurement_reflns_used 2313
_cell_measurement_temperature 243(2)
_cell_measurement_theta_max 19.51
_cell_measurement_theta_min 2.63
_cell_volume 3594.6(6)
_computing_cell_refinement 'Bruker SMART'
_computing_data_collection 'Bruker SMART'
_computing_data_reduction 'Bruker SAINT'
_computing_molecular_graphics 'Bruker SHELXTL'
_computing_publication_material 'Bruker SHELXTL'
_computing_structure_refinement 'SHELXL-97 (Sheldrick, 1997)'
_computing_structure_solution 'SHELXS-97 (Sheldrick, 1990)'
_diffrn_ambient_temperature 243(2)
_diffrn_measured_fraction_theta_full 0.941
_diffrn_measured_fraction_theta_max 0.941
_diffrn_measurement_device_type 'CCD area detector'
_diffrn_measurement_method 'phi and omega scans'
_diffrn_radiation_monochromator graphite
_diffrn_radiation_source 'fine-focus sealed tube'
_diffrn_radiation_type MoK\a
_diffrn_radiation_wavelength 0.71073
_diffrn_reflns_av_R_equivalents 0.1621
_diffrn_reflns_av_sigmaI/netI 0.2663
_diffrn_reflns_limit_h_max 17
_diffrn_reflns_limit_h_min -18
_diffrn_reflns_limit_k_max 6
_diffrn_reflns_limit_k_min -17
_diffrn_reflns_limit_l_max 27
_diffrn_reflns_limit_l_min -27
_diffrn_reflns_number 24957
_diffrn_reflns_theta_full 28.30
_diffrn_reflns_theta_max 28.30
_diffrn_reflns_theta_min 1.59
_exptl_absorpt_coefficient_mu 0.764
_exptl_absorpt_correction_T_max 0.9849
_exptl_absorpt_correction_T_min 0.9275
_exptl_absorpt_correction_type empirical
_exptl_absorpt_process_details SADABS
_exptl_crystal_colour Yellow
_exptl_crystal_density_diffrn 1.362
_exptl_crystal_density_method 'not measured'
_exptl_crystal_description Plate
_exptl_crystal_F_000 1536
_exptl_crystal_size_max 0.10
_exptl_crystal_size_mid 0.04
_exptl_crystal_size_min 0.02
_refine_diff_density_max 0.658
_refine_diff_density_min -0.933
_refine_diff_density_rms 0.129
_refine_ls_extinction_method none
_refine_ls_goodness_of_fit_ref 1.012
_refine_ls_hydrogen_treatment constr
_refine_ls_matrix_type full
_refine_ls_number_parameters 379
_refine_ls_number_reflns 8406
_refine_ls_number_restraints 0
_refine_ls_restrained_S_all 1.012
_refine_ls_R_factor_all 0.2375
_refine_ls_R_factor_gt 0.0667
_refine_ls_shift/su_max 0.000
_refine_ls_shift/su_mean 0.000
_refine_ls_structure_factor_coef Fsqd
_refine_ls_weighting_details 'calc w=1/[\s^2^(Fo^2^)+(0.0380P)^2^+0.0000P] where P=(Fo^2^+2Fc^2^)/3'
_refine_ls_weighting_scheme calc
_refine_ls_wR_factor_gt 0.1092
_refine_ls_wR_factor_ref 0.1434
_reflns_number_gt 3177
_reflns_number_total 8406
_reflns_threshold_expression >2sigma(I)
_cod_data_source_file b611654j.txt
_cod_depositor_comments
;
The following automatic conversions were performed:
'_symmetry_cell_setting' value 'Monoclinic' changed to 'monoclinic'
according to '/home/saulius/struct/CIF-dictionaries/cif_core.dic'
dictionary named 'cif_core.dic' version 2.4.1 from
2010-06-29.

'_exptl_absorpt_correction_type' value 'Empirical' changed to
'empirical' according to
'/home/saulius/struct/CIF-dictionaries/cif_core.dic' dictionary named
'cif_core.dic' version 2.4.1 from 2010-06-29.

Automatic conversion script
Id: cif_fix_enum 1527 2010-12-29 10:47:43Z saulius 
;
_cod_original_sg_symbol_H-M P2(1)/n
_cod_database_code 7101592

loop_
_symmetry_equiv_pos_as_xyz
'x, y, z'
'-x+1/2, y+1/2, -z+1/2'
'-x, -y, -z'
'x-1/2, -y-1/2, z-1/2'

loop_
_atom_site_label
_atom_site_type_symbol
_atom_site_fract_x
_atom_site_fract_y
_atom_site_fract_z
_atom_site_U_iso_or_equiv
_atom_site_adp_type
_atom_site_occupancy
_atom_site_symmetry_multiplicity
_atom_site_calc_flag
_atom_site_refinement_flags
Pd Pd 0.33068(5) 0.28264(4) 0.13850(3) 0.03437(19) Uani 1 1 d .
S1 S 0.35220(18) 0.14048(12) 0.07975(10) 0.0439(6) Uani 1 1 d .
S2 S 0.15948(15) 0.37376(12) 0.12003(10) 0.0354(5) Uani 1 1 d .
S3 S 0.44110(15) 0.36040(12) 0.24402(9) 0.0353(5) Uani 1 1 d .
P P 0.39382(18) 0.38896(13) 0.07027(10) 0.0427(6) Uani 1 1 d .
N11 N 0.2925(4) 0.0722(3) 0.1800(3) 0.0279(14) Uani 1 1 d .
N12 N 0.3291(4) -0.0525(3) 0.1220(3) 0.0304(15) Uani 1 1 d .
N21 N 0.1623(4) 0.2052(4) 0.1916(3) 0.0298(14) Uani 1 1 d .
N22 N 0.0136(4) 0.2881(4) 0.1698(3) 0.0396(15) Uani 1 1 d .
N31 N 0.3438(4) 0.2014(4) 0.2749(3) 0.0340(15) Uani 1 1 d .
N32 N 0.4482(4) 0.2743(4) 0.3656(3) 0.0330(14) Uani 1 1 d .
B B 0.2799(7) 0.1865(5) 0.1977(4) 0.029(2) Uani 1 1 d .
C11 C 0.3258(6) 0.0503(4) 0.1283(3) 0.0297(18) Uani 1 1 d .
C12 C 0.2767(6) -0.0185(4) 0.2093(3) 0.0345(19) Uani 1 1 d .
H12A H 0.2547 -0.0250 0.2472 0.041 Uiso 1 1 calc R
C13 C 0.2981(6) -0.0929(5) 0.1745(4) 0.0357(19) Uani 1 1 d .
H13A H 0.2935 -0.1616 0.1833 0.043 Uiso 1 1 calc R
C14 C 0.3617(7) -0.1096(5) 0.0710(4) 0.044(2) Uani 1 1 d .
C15 C 0.3571(7) -0.2220(5) 0.0850(4) 0.071(3) Uani 1 1 d .
H15A H 0.2862 -0.2407 0.0810 0.107 Uiso 1 1 calc R
H15B H 0.4023 -0.2367 0.1300 0.107 Uiso 1 1 calc R
H15C H 0.3800 -0.2598 0.0528 0.107 Uiso 1 1 calc R
C16 C 0.4739(7) -0.0830(6) 0.0766(5) 0.074(3) Uani 1 1 d .
H16A H 0.4784 -0.0121 0.0673 0.110 Uiso 1 1 calc R
H16B H 0.4955 -0.1223 0.0444 0.110 Uiso 1 1 calc R
H16C H 0.5192 -0.0978 0.1216 0.110 Uiso 1 1 calc R
C17 C 0.2876(8) -0.0856(5) 0.0021(4) 0.086(3) Uani 1 1 d .
H17A H 0.2918 -0.0147 -0.0071 0.129 Uiso 1 1 calc R
H17B H 0.2171 -0.1022 0.0005 0.129 Uiso 1 1 calc R
H17C H 0.3064 -0.1247 -0.0313 0.129 Uiso 1 1 calc R
C21 C 0.1098(6) 0.2878(5) 0.1609(3) 0.0339(17) Uani 1 1 d .
C22 C 0.0983(7) 0.1527(5) 0.2184(4) 0.045(2) Uani 1 1 d .
H22A H 0.1153 0.0913 0.2414 0.054 Uiso 1 1 calc R
C23 C 0.0097(7) 0.2005(5) 0.2074(4) 0.057(2) Uani 1 1 d .
H23A H -0.0463 0.1803 0.2218 0.069 Uiso 1 1 calc R
C24 C -0.0723(6) 0.3610(6) 0.1471(5) 0.054(2) Uani 1 1 d .
C25 C -0.1637(7) 0.3318(6) 0.1689(5) 0.093(4) Uani 1 1 d .
H25A H -0.1896 0.2669 0.1500 0.139 Uiso 1 1 calc R
H25B H -0.2182 0.3817 0.1533 0.139 Uiso 1 1 calc R
H25C H -0.1422 0.3280 0.2175 0.139 Uiso 1 1 calc R
C26 C -0.1054(7) 0.3687(7) 0.0716(4) 0.088(3) Uani 1 1 d .
H26A H -0.1301 0.3039 0.0520 0.132 Uiso 1 1 calc R
H26B H -0.0466 0.3895 0.0579 0.132 Uiso 1 1 calc R
H26C H -0.1608 0.4178 0.0564 0.132 Uiso 1 1 calc R
C27 C -0.0349(7) 0.4630(5) 0.1761(4) 0.069(3) Uani 1 1 d .
H27A H -0.0142 0.4598 0.2248 0.103 Uiso 1 1 calc R
H27B H -0.0907 0.5115 0.1599 0.103 Uiso 1 1 calc R
H27C H 0.0241 0.4833 0.1625 0.103 Uiso 1 1 calc R
C31 C 0.4119(5) 0.2783(5) 0.2968(3) 0.0327(17) Uani 1 1 d .
C32 C 0.3399(6) 0.1505(5) 0.3320(4) 0.045(2) Uani 1 1 d .
H32A H 0.2991 0.0933 0.3315 0.054 Uiso 1 1 calc R
C33 C 0.4020(6) 0.1941(4) 0.3871(4) 0.039(2) Uani 1 1 d .
H33A H 0.4124 0.1744 0.4318 0.047 Uiso 1 1 calc R
C34 C 0.5288(6) 0.3416(5) 0.4121(4) 0.040(2) Uani 1 1 d .
C35 C 0.4927(6) 0.4490(5) 0.4022(4) 0.057(2) Uani 1 1 d .
H35A H 0.4285 0.4558 0.4130 0.085 Uiso 1 1 calc R
H35B H 0.4807 0.4682 0.3558 0.085 Uiso 1 1 calc R
H35C H 0.5455 0.4921 0.4314 0.085 Uiso 1 1 calc R
C36 C 0.5461(6) 0.3129(5) 0.4853(3) 0.060(3) Uani 1 1 d .
H36A H 0.4815 0.3208 0.4955 0.090 Uiso 1 1 calc R
H36B H 0.5990 0.3561 0.5145 0.090 Uiso 1 1 calc R
H36C H 0.5687 0.2435 0.4925 0.090 Uiso 1 1 calc R
C37 C 0.6308(6) 0.3299(6) 0.3963(4) 0.071(3) Uani 1 1 d .
H37A H 0.6201 0.3489 0.3500 0.106 Uiso 1 1 calc R
H37B H 0.6535 0.2605 0.4029 0.106 Uiso 1 1 calc R
H37C H 0.6835 0.3728 0.4258 0.106 Uiso 1 1 calc R
C41 C 0.5316(7) 0.3708(6) 0.0809(5) 0.089(3) Uani 1 1 d .
H41A H 0.5526 0.4165 0.0517 0.134 Uiso 1 1 calc R
H41B H 0.5431 0.3021 0.0696 0.134 Uiso 1 1 calc R
H41C H 0.5723 0.3841 0.1272 0.134 Uiso 1 1 calc R
C42 C 0.3339(8) 0.3790(6) -0.0190(4) 0.090(4) Uani 1 1 d .
H42A H 0.3665 0.4261 -0.0414 0.135 Uiso 1 1 calc R
H42B H 0.2603 0.3944 -0.0306 0.135 Uiso 1 1 calc R
H42C H 0.3425 0.3113 -0.0334 0.135 Uiso 1 1 calc R
C43 C 0.3872(7) 0.5230(5) 0.0849(4) 0.069(3) Uani 1 1 d .
H43A H 0.4151 0.5597 0.0545 0.103 Uiso 1 1 calc R
H43B H 0.4277 0.5385 0.1309 0.103 Uiso 1 1 calc R
H43C H 0.3153 0.5424 0.0770 0.103 Uiso 1 1 calc R
C1S C 0.8512(8) 0.6104(9) 0.3104(6) 0.089(4) Uani 1 1 d .
H1SA H 0.9132 0.6133 0.3467 0.107 Uiso 1 1 calc R
C2S C 0.8344(10) 0.6774(8) 0.2592(7) 0.083(3) Uani 1 1 d .
H2SA H 0.8851 0.7261 0.2600 0.100 Uiso 1 1 calc R
C3S C 0.7447(11) 0.6739(9) 0.2073(6) 0.101(4) Uani 1 1 d .
H3SA H 0.7314 0.7211 0.1723 0.121 Uiso 1 1 calc R
C4S C 0.6729(9) 0.5997(10) 0.2063(6) 0.096(4) Uani 1 1 d .
H4SA H 0.6120 0.5955 0.1692 0.115 Uiso 1 1 calc R
C5S C 0.6869(10) 0.5345(8) 0.2559(6) 0.075(3) Uani 1 1 d .
H5SA H 0.6356 0.4863 0.2547 0.090 Uiso 1 1 calc R
C6S C 0.7774(10) 0.5379(8) 0.3092(7) 0.094(4) Uani 1 1 d .
H6SA H 0.7891 0.4915 0.3445 0.113 Uiso 1 1 calc R

loop_
_atom_site_aniso_label
_atom_site_aniso_U_11
_atom_site_aniso_U_22
_atom_site_aniso_U_33
_atom_site_aniso_U_23
_atom_site_aniso_U_13
_atom_site_aniso_U_12
Pd 0.0525(4) 0.0213(2) 0.0359(3) 0.0004(3) 0.0234(3) -0.0043(3)
S1 0.0797(18) 0.0224(8) 0.0399(13) 0.0011(9) 0.0336(13) -0.0028(10)
S2 0.0346(13) 0.0307(9) 0.0402(12) 0.0047(9) 0.0107(10) 0.0065(9)
S3 0.0394(13) 0.0329(9) 0.0290(11) 0.0007(8) 0.0043(10) -0.0128(9)
P 0.0657(17) 0.0295(10) 0.0383(14) 0.0000(9) 0.0240(13) -0.0106(11)
N11 0.036(4) 0.013(2) 0.038(4) -0.002(3) 0.016(3) -0.005(3)
N12 0.041(4) 0.020(3) 0.030(4) 0.001(3) 0.010(3) 0.003(3)
N21 0.038(4) 0.023(3) 0.029(3) -0.001(3) 0.012(3) -0.001(3)
N22 0.024(4) 0.037(3) 0.057(4) -0.006(3) 0.013(3) 0.001(3)
N31 0.045(4) 0.022(3) 0.039(4) 0.001(3) 0.019(3) -0.004(3)
N32 0.035(4) 0.033(3) 0.028(4) 0.004(3) 0.005(3) 0.003(3)
B 0.031(6) 0.026(4) 0.028(5) -0.010(4) 0.008(4) 0.001(4)
C11 0.026(5) 0.030(4) 0.028(5) 0.000(3) 0.002(4) 0.007(4)
C12 0.054(6) 0.022(3) 0.036(5) -0.002(3) 0.026(4) -0.005(4)
C13 0.042(5) 0.023(3) 0.038(5) 0.002(3) 0.006(4) -0.001(3)
C14 0.075(7) 0.030(4) 0.038(5) -0.009(4) 0.031(5) 0.008(4)
C15 0.120(8) 0.030(4) 0.085(7) -0.001(5) 0.062(6) 0.009(5)
C16 0.082(8) 0.054(5) 0.108(9) -0.010(5) 0.062(7) 0.012(5)
C17 0.154(11) 0.047(5) 0.046(6) -0.022(5) 0.016(7) 0.004(6)
C21 0.033(5) 0.034(4) 0.034(4) -0.011(4) 0.009(4) -0.004(4)
C22 0.053(6) 0.033(4) 0.060(6) 0.013(4) 0.034(5) 0.005(4)
C23 0.054(7) 0.046(5) 0.083(7) 0.003(5) 0.039(6) -0.014(5)
C24 0.029(6) 0.060(5) 0.065(7) -0.001(5) 0.005(5) 0.005(5)
C25 0.045(7) 0.088(7) 0.158(11) -0.002(7) 0.050(7) 0.006(6)
C26 0.037(6) 0.139(9) 0.059(7) -0.020(6) -0.026(5) 0.029(6)
C27 0.064(7) 0.057(5) 0.091(8) 0.006(5) 0.033(6) 0.030(5)
C31 0.042(5) 0.022(3) 0.035(5) -0.004(4) 0.013(4) -0.001(4)
C32 0.061(7) 0.029(4) 0.050(6) 0.003(4) 0.027(5) -0.010(4)
C33 0.055(6) 0.031(4) 0.029(5) 0.005(4) 0.012(4) -0.003(4)
C34 0.032(5) 0.047(4) 0.030(5) -0.003(4) -0.003(4) -0.004(4)
C35 0.059(6) 0.052(5) 0.042(5) -0.013(4) -0.008(5) -0.007(5)
C36 0.064(7) 0.068(6) 0.032(5) 0.001(4) -0.007(5) -0.004(5)
C37 0.040(6) 0.107(7) 0.054(6) -0.008(5) 0.000(5) -0.002(5)
C41 0.083(8) 0.066(6) 0.143(10) 0.020(6) 0.071(8) -0.007(6)
C42 0.149(11) 0.067(6) 0.044(6) -0.014(5) 0.018(7) -0.060(6)
C43 0.100(8) 0.039(4) 0.076(7) 0.010(5) 0.042(6) -0.003(5)
C1S 0.056(8) 0.086(8) 0.101(10) -0.033(7) -0.010(7) -0.011(7)
C2S 0.079(10) 0.072(7) 0.102(10) -0.021(7) 0.035(8) -0.041(7)
C3S 0.105(11) 0.132(10) 0.075(9) 0.001(8) 0.042(9) -0.032(9)
C4S 0.084(10) 0.137(11) 0.066(9) -0.037(8) 0.023(7) -0.044(8)
C5S 0.091(10) 0.083(7) 0.068(8) -0.023(6) 0.051(8) -0.028(7)
C6S 0.088(10) 0.080(8) 0.111(11) -0.008(7) 0.027(9) -0.012(7)

loop_
_atom_type_symbol
_atom_type_description
_atom_type_scat_dispersion_real
_atom_type_scat_dispersion_imag
_atom_type_scat_source
C C 0.0033 0.0016 'International Tables Vol C Tables 4.2.6.8 and 6.1.1.4'
H H 0.0000 0.0000 'International Tables Vol C Tables 4.2.6.8 and 6.1.1.4'
B B 0.0013 0.0007 'International Tables Vol C Tables 4.2.6.8 and 6.1.1.4'
N N 0.0061 0.0033 'International Tables Vol C Tables 4.2.6.8 and 6.1.1.4'
P P 0.1023 0.0942 'International Tables Vol C Tables 4.2.6.8 and 6.1.1.4'
S S 0.1246 0.1234 'International Tables Vol C Tables 4.2.6.8 and 6.1.1.4'
Pd Pd -0.9988 1.0072 'International Tables Vol C Tables 4.2.6.8 and 6.1.1.4'

loop_
_geom_angle_atom_site_label_1
_geom_angle_atom_site_label_2
_geom_angle_atom_site_label_3
_geom_angle
B Pd S1 86.4(2)
B Pd P 177.9(2)
S1 Pd P 92.04(7)
B Pd S3 86.7(2)
S1 Pd S3 132.34(8)
P Pd S3 93.45(7)
B Pd S2 85.7(2)
S1 Pd S2 124.78(8)
P Pd S2 96.33(7)
S3 Pd S2 101.56(6)
C11 S1 Pd 99.9(2)
C21 S2 Pd 95.2(3)
C31 S3 Pd 96.7(2)
C42 P C43 102.6(4)
C42 P C41 103.0(5)
C43 P C41 102.3(4)
C42 P Pd 117.3(3)
C43 P Pd 116.1(3)
C41 P Pd 113.6(3)
C11 N11 C12 107.9(5)
C11 N11 B 119.4(5)
C12 N11 B 132.8(5)
C11 N12 C13 106.2(5)
C11 N12 C14 127.0(6)
C13 N12 C14 126.8(5)
C21 N21 C22 107.8(6)
C21 N21 B 122.0(6)
C22 N21 B 129.9(6)
C21 N22 C23 106.1(6)
C21 N22 C24 130.1(6)
C23 N22 C24 123.8(6)
C31 N31 C32 106.4(6)
C31 N31 B 122.1(5)
C32 N31 B 131.3(6)
C31 N32 C33 109.0(6)
C31 N32 C34 127.1(6)
C33 N32 C34 123.9(6)
N21 B N31 105.8(5)
N21 B N11 108.3(5)
N31 B N11 107.1(5)
N21 B Pd 112.1(5)
N31 B Pd 111.2(5)
N11 B Pd 111.9(5)
N11 C11 N12 109.0(6)
N11 C11 S1 121.9(5)
N12 C11 S1 129.1(6)
C13 C12 N11 108.3(6)
C12 C13 N12 108.6(5)
N12 C14 C17 108.8(6)
N12 C14 C16 110.0(6)
C17 C14 C16 111.5(7)
N12 C14 C15 108.8(6)
C17 C14 C15 109.6(7)
C16 C14 C15 108.1(7)
N21 C21 N22 108.3(6)
N21 C21 S2 123.8(5)
N22 C21 S2 127.9(6)
C23 C22 N21 110.1(6)
C22 C23 N22 107.6(7)
N22 C24 C25 112.0(7)
N22 C24 C27 109.5(6)
C25 C24 C27 108.2(7)
N22 C24 C26 109.0(7)
C25 C24 C26 109.8(8)
C27 C24 C26 108.2(7)
N31 C31 N32 107.8(6)
N31 C31 S3 122.7(5)
N32 C31 S3 129.5(5)
C33 C32 N31 110.6(6)
C32 C33 N32 106.2(6)
C35 C34 N32 109.8(6)
C35 C34 C36 108.5(6)
N32 C34 C36 110.5(6)
C35 C34 C37 110.1(6)
N32 C34 C37 108.5(6)
C36 C34 C37 109.4(7)
C2S C1S C6S 120.4(11)
C3S C2S C1S 119.8(10)
C2S C3S C4S 119.0(11)
C5S C4S C3S 122.2(11)
C4S C5S C6S 119.2(11)
C5S C6S C1S 119.4(11)

loop_
_geom_bond_atom_site_label_1
_geom_bond_atom_site_label_2
_geom_bond_distance
Pd B 2.050(8)
Pd S1 2.3285(18)
Pd P 2.3601(19)
Pd S3 2.4734(19)
Pd S2 2.5362(19)
S1 C11 1.686(7)
S2 C21 1.693(7)
S3 C31 1.692(7)
P C42 1.797(8)
P C43 1.819(7)
P C41 1.824(9)
N11 C11 1.333(7)
N11 C12 1.403(7)
N11 B 1.590(8)
N12 C11 1.377(7)
N12 C13 1.404(8)
N12 C14 1.492(8)
N21 C21 1.356(8)
N21 C22 1.367(8)
N21 B 1.577(9)
N22 C21 1.375(8)
N22 C23 1.419(8)
N22 C24 1.473(9)
N31 C31 1.358(8)
N31 C32 1.392(8)
N31 B 1.588(9)
N32 C31 1.372(8)
N32 C33 1.384(8)
N32 C34 1.508(8)
C12 C13 1.317(8)
C14 C17 1.510(10)
C14 C16 1.529(10)
C14 C15 1.531(8)
C22 C23 1.313(9)
C24 C25 1.501(10)
C24 C27 1.509(10)
C24 C26 1.509(11)
C32 C33 1.330(9)
C34 C35 1.504(9)
C34 C36 1.529(9)
C34 C37 1.530(10)
C1S C2S 1.359(13)
C1S C6S 1.384(12)
C2S C3S 1.352(13)
C3S C4S 1.382(13)
C4S C5S 1.322(13)
C5S C6S 1.373(13)
